data_4076351
loop_
_publ_author_name
'Honz\'i\<cek, Jan'
'Kratochv\'il, Pavel'
'Vinkl\'arek, Jarom\'ir'
'Eisner, Ale\<s'
'Pad\<elkov\'a, Zde\<nka'

_publ_section_title
;
 Effect of the Substitution on the Protonation of Allyl Cyclopentadienyl
 Molybdenum(II) Compounds
;
_journal_issue 6
_journal_name_full Organometallics
_journal_page_first 2193
_journal_paper_doi 10.1021/om2010244
_journal_volume 31
_journal_year 2012
_chemical_formula_moiety 'C13 H16 Mo N3 O4, B F4'
_chemical_formula_sum 'C13 H16 B F4 Mo N3 O4'
_chemical_formula_weight 461.04
_chemical_name_systematic
; 
 ? 
;
_space_group_IT_number 15
_symmetry_cell_setting monoclinic
_symmetry_space_group_name_Hall '-C 2yc'
_symmetry_space_group_name_H-M 'C 1 2/c 1'
_atom_sites_solution_hydrogens geom
_atom_sites_solution_primary direct
_atom_sites_solution_secondary difmap
_audit_creation_method SHELXL-97
_cell_angle_alpha 90
_cell_angle_beta 107.741(5)
_cell_angle_gamma 90
_cell_formula_units_Z 8
_cell_length_a 27.3613(11)
_cell_length_b 13.4790(3)
_cell_length_c 10.7391(8)
_cell_measurement_reflns_used 16992
_cell_measurement_temperature 150(1)
_cell_measurement_theta_max 27.5
_cell_measurement_theta_min 1
_cell_volume 3772.3(3)
_computing_cell_refinement 'COLLECT and DENZO'
_computing_data_collection 'COLLECT (Hooft, 1998) and DENZO (Otwinowski & Minor, 1997)'
_computing_data_reduction 'COLLECT and DENZO'
_computing_molecular_graphics 'PLATON (Spek, 2003)'
_computing_publication_material 'SHELXL-97 (Sheldrick, 2008)'
_computing_structure_refinement 'SHELXL-97 (Sheldrick, 1997)'
_computing_structure_solution 'SIR92 (Altomare et al., 1994)'
_diffrn_ambient_temperature 150(1)
_diffrn_detector_area_resol_mean 9.091
_diffrn_measured_fraction_theta_full 0.996
_diffrn_measured_fraction_theta_max 0.996
_diffrn_measurement_device_type 'Bruker Nonius KappaCCD area detector'
_diffrn_measurement_method '\f and \w scans to fill the Ewald sphere'
_diffrn_radiation_monochromator graphite
_diffrn_radiation_source 'fine-focus sealed tube'
_diffrn_radiation_type MoK\a
_diffrn_radiation_wavelength 0.71073
_diffrn_reflns_av_R_equivalents 0.0551
_diffrn_reflns_av_sigmaI/netI 0.0465
_diffrn_reflns_limit_h_max 32
_diffrn_reflns_limit_h_min -35
_diffrn_reflns_limit_k_max 16
_diffrn_reflns_limit_k_min -17
_diffrn_reflns_limit_l_max 13
_diffrn_reflns_limit_l_min -11
_diffrn_reflns_number 16940
_diffrn_reflns_theta_full 27.50
_diffrn_reflns_theta_max 27.50
_diffrn_reflns_theta_min 1.56
_diffrn_standards_number 0
_exptl_absorpt_coefficient_mu 0.755
_exptl_absorpt_correction_T_max 0.952
_exptl_absorpt_correction_T_min 0.876
_exptl_absorpt_correction_type integration
_exptl_absorpt_process_details
;
Gaussian integration (Coppens, 1970)
;
_exptl_crystal_colour orange
_exptl_crystal_density_diffrn 1.624
_exptl_crystal_density_method 'not measured'
_exptl_crystal_description plate
_exptl_crystal_F_000 1840
_exptl_crystal_size_max 0.26
_exptl_crystal_size_mid 0.20
_exptl_crystal_size_min 0.06
_refine_diff_density_max 0.441
_refine_diff_density_min -0.558
_refine_diff_density_rms 0.090
_refine_ls_extinction_method none
_refine_ls_goodness_of_fit_ref 1.109
_refine_ls_hydrogen_treatment constr
_refine_ls_matrix_type full
_refine_ls_number_parameters 235
_refine_ls_number_reflns 4319
_refine_ls_number_restraints 0
_refine_ls_restrained_S_all 1.109
_refine_ls_R_factor_all 0.0616
_refine_ls_R_factor_gt 0.0384
_refine_ls_shift/su_max 0.000
_refine_ls_shift/su_mean 0.000
_refine_ls_structure_factor_coef Fsqd
_refine_ls_weighting_details 'calc w=1/[\s^2^(Fo^2^)+(0.0142P)^2^+10.6496P] where P=(Fo^2^+2Fc^2^)/3'
_refine_ls_weighting_scheme calc
_refine_ls_wR_factor_gt 0.0665
_refine_ls_wR_factor_ref 0.0747
_reflns_number_gt 3346
_reflns_number_total 4319
_reflns_threshold_expression >2sigma(I)
_cod_data_source_file om2010244_si_001.cif
_cod_data_source_block 14
_cod_original_sg_symbol_H-M 'C 2/c'
_cod_database_code 4076351

loop_
_symmetry_equiv_pos_as_xyz
'x, y, z'
'-x, y, -z+1/2'
'x+1/2, y+1/2, z'
'-x+1/2, y+1/2, -z+1/2'
'-x, -y, -z'
'x, -y, z-1/2'
'-x+1/2, -y+1/2, -z'
'x+1/2, -y+1/2, z-1/2'

loop_
_atom_site_label
_atom_site_type_symbol
_atom_site_fract_x
_atom_site_fract_y
_atom_site_fract_z
_atom_site_U_iso_or_equiv
_atom_site_adp_type
_atom_site_occupancy
_atom_site_symmetry_multiplicity
_atom_site_calc_flag
_atom_site_refinement_flags
Mo1 Mo 0.116058(10) 0.314995(19) 0.13643(2) 0.02096(8) Uani 1 1 d .
C6 C 0.09555(12) 0.1040(2) -0.0370(3) 0.0285(7) Uani 1 1 d .
C10 C 0.20651(12) 0.3584(2) -0.0004(3) 0.0245(7) Uani 1 1 d .
F3 F 0.19476(9) 0.20009(17) 0.7643(2) 0.0579(6) Uani 1 1 d .
N2 N 0.17949(10) 0.2250(2) 0.2635(2) 0.0264(6) Uani 1 1 d .
F4 F 0.17308(9) 0.14688(19) 0.5575(2) 0.0589(7) Uani 1 1 d .
O4 O 0.05037(10) 0.46760(18) -0.0655(3) 0.0454(7) Uani 1 1 d .
F2 F 0.24021(8) 0.07851(17) 0.7098(2) 0.0504(6) Uani 1 1 d .
C13 C 0.07328(12) 0.4090(2) 0.0060(3) 0.0285(7) Uani 1 1 d .
O1 O -0.03328(9) 0.30173(18) -0.0747(2) 0.0422(6) Uani 1 1 d .
N1 N 0.10408(10) 0.17706(19) 0.0174(2) 0.0263(5) Uani 1 1 d .
C12 C 0.13477(13) 0.4393(3) 0.2297(4) 0.0365(8) Uani 1 1 d .
C8 C 0.21377(12) 0.1819(2) 0.3256(3) 0.0275(6) Uani 1 1 d .
N3 N 0.17407(10) 0.34078(18) 0.0409(2) 0.0247(6) Uani 1 1 d .
C11 C 0.24870(13) 0.3803(2) -0.0518(3) 0.0325(8) Uani 1 1 d .
H11A H 0.2804 0.3793 0.0185 0.039 Uiso 1 1 d R
H11B H 0.2438 0.4447 -0.0917 0.039 Uiso 1 1 d R
H11C H 0.2499 0.3313 -0.1157 0.039 Uiso 1 1 d R
F1 F 0.16000(10) 0.0488(2) 0.7140(3) 0.0750(8) Uani 1 1 d .
O2 O -0.00611(10) 0.15002(19) 0.0014(3) 0.0524(7) Uani 1 1 d .
O3 O 0.14529(11) 0.5157(2) 0.2801(3) 0.0586(8) Uani 1 1 d .
C2 C 0.06310(13) 0.2464(3) 0.2326(3) 0.0336(8) Uani 1 1 d .
H2 H 0.0652 0.1776 0.2387 0.040 Uiso 1 1 d R
C1 C 0.02964(12) 0.2946(2) 0.1244(3) 0.0296(7) Uani 1 1 d .
H1 H 0.0285 0.3636 0.1232 0.035 Uiso 1 1 d R
C4 C -0.00420(13) 0.2390(3) 0.0125(4) 0.0339(8) Uani 1 1 d .
C3 C 0.09340(14) 0.3078(3) 0.3297(3) 0.0428(9) Uani 1 1 d .
H3A H 0.1175 0.2757 0.4043 0.051 Uiso 1 1 d R
H3B H 0.0769 0.3659 0.3520 0.051 Uiso 1 1 d R
C9 C 0.25882(14) 0.1280(3) 0.4039(3) 0.0360(8) Uani 1 1 d .
H9A H 0.2591 0.0629 0.3678 0.043 Uiso 1 1 d R
H9B H 0.2576 0.1224 0.4920 0.043 Uiso 1 1 d R
H9C H 0.2894 0.1630 0.4037 0.043 Uiso 1 1 d R
C7 C 0.08317(15) 0.0100(3) -0.1070(4) 0.0428(9) Uani 1 1 d .
H7A H 0.0551 -0.0213 -0.0861 0.051 Uiso 1 1 d R
H7B H 0.1127 -0.0327 -0.0814 0.051 Uiso 1 1 d R
H7C H 0.0738 0.0219 -0.1994 0.051 Uiso 1 1 d R
B1 B 0.19123(15) 0.1172(3) 0.6857(4) 0.0310(8) Uani 1 1 d .
C5 C -0.06811(17) 0.2580(4) -0.1909(4) 0.0659(13) Uani 1 1 d .
H5A H -0.0489 0.2286 -0.2428 0.079 Uiso 1 1 d R
H5B H -0.0903 0.3085 -0.2408 0.079 Uiso 1 1 d R
H5C H -0.0883 0.2079 -0.1662 0.079 Uiso 1 1 d R

loop_
_atom_site_aniso_label
_atom_site_aniso_U_11
_atom_site_aniso_U_22
_atom_site_aniso_U_33
_atom_site_aniso_U_23
_atom_site_aniso_U_13
_atom_site_aniso_U_12
Mo1 0.02158(12) 0.02135(13) 0.02145(12) -0.00157(12) 0.00877(9) 0.00012(12)
C6 0.0287(17) 0.0264(17) 0.0309(17) 0.0001(14) 0.0097(14) -0.0005(14)
C10 0.0288(17) 0.0202(15) 0.0241(16) 0.0030(12) 0.0077(13) 0.0039(13)
F3 0.0612(15) 0.0547(15) 0.0529(14) -0.0171(12) 0.0101(11) 0.0176(12)
N2 0.0315(15) 0.0297(14) 0.0210(13) 0.0003(11) 0.0125(11) 0.0005(12)
F4 0.0607(15) 0.0797(17) 0.0300(12) 0.0141(11) 0.0043(11) -0.0011(13)
O4 0.0438(15) 0.0371(14) 0.0563(16) 0.0182(13) 0.0167(13) 0.0066(12)
F2 0.0425(13) 0.0531(14) 0.0504(13) -0.0112(11) 0.0067(10) 0.0156(11)
C13 0.0284(17) 0.0241(16) 0.0367(18) -0.0010(14) 0.0152(14) -0.0021(14)
O1 0.0372(13) 0.0429(15) 0.0405(14) -0.0054(12) 0.0030(11) -0.0061(12)
N1 0.0271(13) 0.0251(14) 0.0264(13) 0.0015(12) 0.0077(11) 0.0009(12)
C12 0.0254(17) 0.040(2) 0.044(2) -0.0123(17) 0.0111(15) -0.0012(16)
C8 0.0353(17) 0.0290(16) 0.0212(14) -0.0012(14) 0.0132(13) -0.0017(16)
N3 0.0289(14) 0.0219(13) 0.0235(13) 0.0013(10) 0.0084(11) 0.0029(11)
C11 0.0353(19) 0.0352(18) 0.0338(18) 0.0081(15) 0.0205(15) 0.0052(15)
F1 0.0693(18) 0.0719(18) 0.087(2) 0.0237(15) 0.0282(15) -0.0252(15)
O2 0.0359(15) 0.0340(14) 0.086(2) -0.0099(14) 0.0163(14) -0.0104(12)
O3 0.0462(17) 0.0510(17) 0.075(2) -0.0368(16) 0.0136(15) -0.0071(14)
C2 0.0354(19) 0.0369(19) 0.0354(19) 0.0063(16) 0.0211(15) 0.0021(16)
C1 0.0276(16) 0.0263(17) 0.0387(18) 0.0041(14) 0.0160(14) -0.0024(13)
C4 0.0283(17) 0.0331(19) 0.044(2) -0.0041(16) 0.0173(16) -0.0053(15)
C3 0.0382(19) 0.067(3) 0.0284(17) 0.0016(19) 0.0181(15) 0.009(2)
C9 0.040(2) 0.0355(19) 0.0299(18) 0.0053(15) 0.0078(15) 0.0048(16)
C7 0.050(2) 0.0284(18) 0.050(2) -0.0117(17) 0.0141(19) -0.0052(17)
B1 0.033(2) 0.030(2) 0.0281(19) 0.0011(16) 0.0070(16) -0.0008(17)
C5 0.047(3) 0.077(3) 0.056(3) -0.016(3) -0.010(2) -0.010(2)

loop_
_atom_type_symbol
_atom_type_description
_atom_type_scat_dispersion_real
_atom_type_scat_dispersion_imag
_atom_type_scat_source
C C 0.0033 0.0016 'International Tables Vol C Tables 4.2.6.8 and 6.1.1.4'
H H 0.0000 0.0000 'International Tables Vol C Tables 4.2.6.8 and 6.1.1.4'
O O 0.0106 0.0060 'International Tables Vol C Tables 4.2.6.8 and 6.1.1.4'
N N 0.0061 0.0033 'International Tables Vol C Tables 4.2.6.8 and 6.1.1.4'
B B 0.0013 0.0007 'International Tables Vol C Tables 4.2.6.8 and 6.1.1.4'
F F 0.0171 0.0103 'International Tables Vol C Tables 4.2.6.8 and 6.1.1.4'
Mo Mo -1.6832 0.6857 'International Tables Vol C Tables 4.2.6.8 and 6.1.1.4'

loop_
_exptl_crystal_face_index_h
_exptl_crystal_face_index_k
_exptl_crystal_face_index_l
_exptl_crystal_face_perp_dist
-1 0 0 0.030
1 0 0 0.031
0 1 0 0.075
0 -1 0 0.101
-1 0 1 0.086
1 0 -1 0.130
-1 -1 1 0.067
1 -1 -1 0.102

loop_
_geom_angle_atom_site_label_1
_geom_angle_atom_site_label_2
_geom_angle_atom_site_label_3
_geom_angle
C12 Mo1 C13 79.54(14)
C12 Mo1 N3 89.40(12)
C13 Mo1 N3 85.59(11)
C12 Mo1 N2 96.95(12)
C13 Mo1 N2 165.41(11)
N3 Mo1 N2 80.19(9)
C12 Mo1 C2 103.10(14)
C13 Mo1 C2 105.42(13)
N3 Mo1 C2 164.53(11)
N2 Mo1 C2 89.16(11)
C12 Mo1 N1 171.50(12)
C13 Mo1 N1 100.18(11)
N3 Mo1 N1 82.12(9)
N2 Mo1 N1 81.19(9)
C2 Mo1 N1 85.20(11)
C12 Mo1 C3 71.20(15)
C13 Mo1 C3 113.16(13)
N3 Mo1 C3 148.98(11)
N2 Mo1 C3 78.49(11)
C2 Mo1 C3 35.35(13)
N1 Mo1 C3 116.25(12)
C12 Mo1 C1 103.47(13)
C13 Mo1 C1 70.60(12)
N3 Mo1 C1 149.96(10)
N2 Mo1 C1 123.90(10)
C2 Mo1 C1 35.61(11)
N1 Mo1 C1 84.30(10)
C3 Mo1 C1 60.61(12)
N1 C6 C7 178.5(4)
N3 C10 C11 179.1(3)
C8 N2 Mo1 176.1(3)
O4 C13 Mo1 176.1(3)
C4 O1 C5 116.4(3)
C6 N1 Mo1 174.3(3)
O3 C12 Mo1 177.0(4)
N2 C8 C9 178.4(4)
C10 N3 Mo1 174.5(3)
C10 C11 H11A 109.3
C10 C11 H11B 109.5
H11A C11 H11B 109.5
C10 C11 H11C 109.6
H11A C11 H11C 109.5
H11B C11 H11C 109.5
C3 C2 C1 115.8(3)
C3 C2 Mo1 77.1(2)
C1 C2 Mo1 77.02(19)
C3 C2 H2 122.0
C1 C2 H2 122.1
Mo1 C2 H2 114.3
C2 C1 C4 121.9(3)
C2 C1 Mo1 67.38(18)
C4 C1 Mo1 118.4(2)
C2 C1 H1 119.1
C4 C1 H1 119.1
Mo1 C1 H1 85.0
O2 C4 O1 124.3(3)
O2 C4 C1 125.7(3)
O1 C4 C1 110.0(3)
C2 C3 Mo1 67.56(18)
C2 C3 H3A 117.0
Mo1 C3 H3A 117.0
C2 C3 H3B 116.7
Mo1 C3 H3B 117.0
H3A C3 H3B 114.0
C8 C9 H9A 109.5
C8 C9 H9B 109.2
H9A C9 H9B 109.5
C8 C9 H9C 109.7
H9A C9 H9C 109.5
H9B C9 H9C 109.5
C6 C7 H7A 109.7
C6 C7 H7B 109.2
H7A C7 H7B 109.5
C6 C7 H7C 109.5
H7A C7 H7C 109.5
H7B C7 H7C 109.5
F1 B1 F4 111.3(3)
F1 B1 F3 110.1(3)
F4 B1 F3 108.2(3)
F1 B1 F2 110.0(3)
F4 B1 F2 109.3(3)
F3 B1 F2 107.8(3)
O1 C5 H5A 109.6
O1 C5 H5B 109.4
H5A C5 H5B 109.5
O1 C5 H5C 109.4
H5A C5 H5C 109.5
H5B C5 H5C 109.5

loop_
_geom_bond_atom_site_label_1
_geom_bond_atom_site_label_2
_geom_bond_distance
Mo1 C12 1.939(4)
Mo1 C13 1.985(3)
Mo1 N3 2.164(3)
Mo1 N2 2.214(3)
Mo1 C2 2.221(3)
Mo1 N1 2.223(3)
Mo1 C3 2.342(3)
Mo1 C1 2.345(3)
C6 N1 1.133(4)
C6 C7 1.460(5)
C10 N3 1.132(4)
C10 C11 1.453(4)
F3 B1 1.386(4)
N2 C8 1.132(4)
F4 B1 1.372(4)
O4 C13 1.146(4)
F2 B1 1.387(4)
O1 C4 1.331(4)
O1 C5 1.445(4)
C12 O3 1.158(4)
C8 C9 1.457(5)
C11 H11A 0.9599
C11 H11B 0.9600
C11 H11C 0.9600
F1 B1 1.353(4)
O2 C4 1.205(4)
C2 C3 1.390(5)
C2 C1 1.401(5)
C2 H2 0.9300
C1 C4 1.478(5)
C1 H1 0.9300
C3 H3A 0.9701
C3 H3B 0.9700
C9 H9A 0.9601
C9 H9B 0.9600
C9 H9C 0.9599
C7 H7A 0.9599
C7 H7B 0.9601
C7 H7C 0.9600
C5 H5A 0.9601
C5 H5B 0.9601
C5 H5C 0.9600
